data_1576426
loop_
_publ_author_name
'Swain, Amlan'
'Behera, Bedabyas'
'Samal, Saroj Lochan'
'Rout, Laxmidhar'
'Mohapatra, Debendra K.'

_publ_section_title
;
 CuNiO2 nano catalyst for efficient Csp2--S bond formation in water:
 toward green synthesis of bioactive molecules
;
_journal_issue 3
_journal_name_full 'Catalysis Science &amp; Technology'
_journal_page_first 830
_journal_page_last 839
_journal_paper_doi 10.1039/D5CY01377A
_journal_volume 16
_journal_year 2026
_chemical_formula_moiety 'C15 H10 N2 O2 S2'
_chemical_formula_sum 'C15 H10 N2 O2 S2'
_chemical_formula_weight 314.37
_space_group_crystal_system monoclinic
_space_group_IT_number 15
_space_group_name_Hall '-I 2ya'
_space_group_name_H-M_alt 'I 1 2/a 1'
_atom_sites_solution_hydrogens geom
_atom_sites_solution_primary dual
_audit_creation_date 2024-02-14
_audit_creation_method
;
Olex2 1.5-alpha
(compiled 2021.06.29 svn.r12e2184c for OlexSys, GUI svn.r6374)
;
_audit_update_record
;
2024-08-16 deposited with the CCDC.	2025-12-24 downloaded from the CCDC.
;
_cell_angle_alpha 90
_cell_angle_beta 111.198(5)
_cell_angle_gamma 90
_cell_formula_units_Z 4
_cell_length_a 18.1182(7)
_cell_length_b 4.2420(2)
_cell_length_c 19.6101(8)
_cell_measurement_reflns_used 2803
_cell_measurement_temperature 293(2)
_cell_measurement_theta_max 26.8920
_cell_measurement_theta_min 2.6160
_cell_volume 1405.20(11)
_computing_cell_refinement 'CrysAlisPro 1.171.41.93a (Rigaku OD, 2020)'
_computing_data_collection 'CrysAlisPro 1.171.41.93a (Rigaku OD, 2020)'
_computing_data_reduction 'CrysAlisPro 1.171.41.93a (Rigaku OD, 2020)'
_computing_molecular_graphics 'Olex2 1.5-alpha (Dolomanov et al., 2009)'
_computing_publication_material 'Olex2 1.5-alpha (Dolomanov et al., 2009)'
_computing_structure_refinement 'SHELXL 2018/3 (Sheldrick, 2015)'
_computing_structure_solution 'SHELXT 2018/2 (Sheldrick, 2018)'
_diffrn_ambient_temperature 293(2)
_diffrn_detector 'Hybrid Pixel Array Detector'
_diffrn_detector_area_resol_mean 10.0000
_diffrn_measured_fraction_theta_full 0.999
_diffrn_measured_fraction_theta_max 0.944
_diffrn_measurement_details
;
List of Runs (angles in degrees, time in seconds):

  # Type    Start    End  Width  t~exp~   \w     \q     \k     \f   Frames
#--------------------------------------------------------------------------
  1  \w    -14.00  11.00   0.50  197.88    --   10.00 -19.00-111.00   50
  2  \w    -35.00 -10.00   0.50  197.88    --  -10.20 -19.00-111.00   50
  3  \w    -13.00  23.00   0.50  197.88    --  -10.20  19.00  57.00   72
  4  \w     -3.00  23.00   0.50  197.88    --   10.00  77.00 150.00   52
  5  \w    -17.00   9.00   0.50  197.88    --   10.00  57.00 120.00   52
  6  \w     -7.00  44.00   0.50  197.88    --   10.00  77.00-150.00  102
  7  \w     24.00  98.00   0.50  197.88    --   10.00  77.00 150.00  148
  8  \w    -71.00 -45.00   0.50  197.88    --   10.00 -77.00 120.00   52
  9  \w    -11.00  32.00   0.50  197.88    --   10.00 -77.00 120.00   86
 10  \w    -99.00  16.00   0.50  197.88    --  -10.20 -38.00-150.00  230
;
_diffrn_measurement_device 'four-circle diffractometer'
_diffrn_measurement_device_type 'XtaLAB Pro II AFC12 (RINC): Kappa single'
_diffrn_measurement_method '\w scans'
_diffrn_orient_matrix_type 'CrysAlisPro convention (1999,Acta A55,543-557)'
_diffrn_orient_matrix_UB_11 0.0393058000
_diffrn_orient_matrix_UB_12 0.0352360000
_diffrn_orient_matrix_UB_13 0.0029441000
_diffrn_orient_matrix_UB_21 0.0131718000
_diffrn_orient_matrix_UB_22 -0.0224822000
_diffrn_orient_matrix_UB_23 0.0383905000
_diffrn_orient_matrix_UB_31 0.0067298000
_diffrn_orient_matrix_UB_32 -0.1619431000
_diffrn_orient_matrix_UB_33 -0.0046882000
_diffrn_radiation_monochromator mirror
_diffrn_radiation_probe x-ray
_diffrn_radiation_type 'Mo K\a'
_diffrn_radiation_wavelength 0.71073
_diffrn_reflns_av_R_equivalents 0.0207
_diffrn_reflns_av_unetI/netI 0.0265
_diffrn_reflns_Laue_measured_fraction_full 0.999
_diffrn_reflns_Laue_measured_fraction_max 0.944
_diffrn_reflns_limit_h_max 22
_diffrn_reflns_limit_h_min -21
_diffrn_reflns_limit_k_max 5
_diffrn_reflns_limit_k_min -5
_diffrn_reflns_limit_l_max 24
_diffrn_reflns_limit_l_min -24
_diffrn_reflns_number 5120
_diffrn_reflns_point_group_measured_fraction_full 0.999
_diffrn_reflns_point_group_measured_fraction_max 0.944
_diffrn_reflns_theta_full 25.242
_diffrn_reflns_theta_max 27.042
_diffrn_reflns_theta_min 2.228
_diffrn_source 'micro-focus sealed X-ray tube'
_diffrn_source_type 'Rigaku (Mo) X-ray Source'
_exptl_absorpt_coefficient_mu 0.383
_exptl_absorpt_correction_T_max 1.00000
_exptl_absorpt_correction_T_min 0.59446
_exptl_absorpt_correction_type multi-scan
_exptl_absorpt_process_details
;
CrysAlisPro 1.171.41.93a (Rigaku Oxford Diffraction, 2020)
Empirical absorption correction using spherical harmonics,
implemented in SCALE3 ABSPACK scaling algorithm.
;
_exptl_crystal_density_diffrn 1.486
_exptl_crystal_description crystalline
_exptl_crystal_F_000 648
_exptl_crystal_size_max 0.18
_exptl_crystal_size_mid 0.14
_exptl_crystal_size_min 0.12
_refine_diff_density_max 0.171
_refine_diff_density_min -0.178
_refine_diff_density_rms 0.037
_refine_ls_extinction_method none
_refine_ls_goodness_of_fit_ref 1.035
_refine_ls_hydrogen_treatment constr
_refine_ls_matrix_type full
_refine_ls_number_parameters 96
_refine_ls_number_reflns 1458
_refine_ls_number_restraints 0
_refine_ls_restrained_S_all 1.035
_refine_ls_R_factor_all 0.0454
_refine_ls_R_factor_gt 0.0329
_refine_ls_shift/su_max 0.000
_refine_ls_shift/su_mean 0.000
_refine_ls_structure_factor_coef Fsqd
_refine_ls_weighting_details 'w=1/[\s^2^(Fo^2^)+(0.0414P)^2^+0.4337P] where P=(Fo^2^+2Fc^2^)/3'
_refine_ls_weighting_scheme calc
_refine_ls_wR_factor_gt 0.0808
_refine_ls_wR_factor_ref 0.0858
_reflns_Friedel_coverage 0.000
_reflns_number_gt 1160
_reflns_number_total 1458
_reflns_threshold_expression 'I > 2\s(I)'
_cod_data_source_file d5cy01377a2.cif
_cod_data_source_block 2_as176_120224
_cod_database_code 1576426
_shelx_shelxl_version_number 2018/3
_chemical_oxdiff_formula 'C H N O S'
_shelx_space_group_comment
;
The symmetry employed for this shelxl refinement is uniquely defined
by the following loop, which should always be used as a source of
symmetry information in preference to the above space-group names.
They are only intended as comments.
;
_reflns_odcompleteness_completeness 99.21
_reflns_odcompleteness_iscentric 1
_reflns_odcompleteness_theta 26.32
_olex2_refinement_description
;
1. Fixed Uiso
 At 1.2 times of:
  All C(H) groups, All C(H,H) groups
2. Others
 Fixed Sof: H00A(0.5) H00B(0.5)
3.a Secondary CH2 refined with riding coordinates:
 C007(H00A,H00B)
3.b Aromatic/amide H refined with riding coordinates:
 C008(H008), C009(H009), C00A(H00C), C00B(H00D)
;
_olex2_submission_special_instructions 'No special instructions were received'
_oxdiff_exptl_absorpt_empirical_details
;
Empirical correction (ABSPACK) includes:
- Absorption correction using spherical harmonics
- Frame scaling
;
_oxdiff_exptl_absorpt_empirical_full_max 1.611
_oxdiff_exptl_absorpt_empirical_full_min 0.679

loop_
_space_group_symop_operation_xyz
'x, y, z'
'-x+1/2, y, -z'
'x+1/2, y+1/2, z+1/2'
'-x+1, y+1/2, -z+1/2'
'-x, -y, -z'
'x-1/2, -y, z'
'-x+1/2, -y+1/2, -z+1/2'
'x, -y+1/2, z+1/2'

loop_
_atom_site_label
_atom_site_type_symbol
_atom_site_fract_x
_atom_site_fract_y
_atom_site_fract_z
_atom_site_U_iso_or_equiv
_atom_site_adp_type
_atom_site_occupancy
_atom_site_site_symmetry_order
_atom_site_calc_flag
_atom_site_refinement_flags_posn
_atom_site_refinement_flags_adp
_atom_site_refinement_flags_occupancy
_atom_site_disorder_assembly
_atom_site_disorder_group
S001 S 0.20312(2) 0.56164(12) 0.41737(2) 0.05250(18) Uani 1 1 d . . . . .
O002 O 0.27300(6) 0.8572(3) 0.34031(6) 0.0511(3) Uani 1 1 d . . . . .
N003 N 0.36064(8) 0.6230(3) 0.44036(7) 0.0473(4) Uani 1 1 d . . . . .
C004 C 0.40219(9) 0.7782(4) 0.40177(8) 0.0443(4) Uani 1 1 d . . . . .
C005 C 0.28758(10) 0.6777(4) 0.40188(8) 0.0442(4) Uani 1 1 d . . . . .
C006 C 0.34838(10) 0.9201(4) 0.34060(8) 0.0454(4) Uani 1 1 d . . . . .
C007 C 0.250000 0.3402(6) 0.500000 0.0528(6) Uani 1 2 d S T P . .
H00A H 0.210402 0.204658 0.507341 0.063 Uiso 0.5 1 calc R U P . .
H00B H 0.289595 0.204641 0.492660 0.063 Uiso 0.5 1 calc R U P . .
C008 C 0.48250(11) 0.8042(5) 0.41587(10) 0.0590(5) Uani 1 1 d . . . . .
H008 H 0.519949 0.711514 0.456778 0.071 Uiso 1 1 calc R U . . .
C009 C 0.36907(12) 1.0917(4) 0.29071(10) 0.0601(5) Uani 1 1 d . . . . .
H009 H 0.331618 1.185300 0.249951 0.072 Uiso 1 1 calc R U . . .
C00A C 0.50427(12) 0.9749(5) 0.36611(11) 0.0645(5) Uani 1 1 d . . . . .
H00C H 0.557766 0.996014 0.373736 0.077 Uiso 1 1 calc R U . . .
C00B C 0.44912(13) 1.1150(5) 0.30540(12) 0.0664(6) Uani 1 1 d . . . . .
H00D H 0.466598 1.228399 0.273544 0.080 Uiso 1 1 calc R U . . .

loop_
_atom_site_aniso_label
_atom_site_aniso_U_11
_atom_site_aniso_U_22
_atom_site_aniso_U_33
_atom_site_aniso_U_23
_atom_site_aniso_U_13
_atom_site_aniso_U_12
S001 0.0470(3) 0.0610(3) 0.0520(3) -0.0014(2) 0.0209(2) 0.0006(2)
O002 0.0492(7) 0.0607(8) 0.0417(6) 0.0054(5) 0.0145(5) 0.0054(5)
N003 0.0458(8) 0.0543(9) 0.0430(8) 0.0051(6) 0.0175(6) 0.0067(6)
C004 0.0478(9) 0.0462(10) 0.0404(9) -0.0047(7) 0.0180(7) 0.0021(8)
C005 0.0521(10) 0.0450(9) 0.0381(8) -0.0031(7) 0.0195(7) 0.0031(8)
C006 0.0496(10) 0.0481(10) 0.0401(9) -0.0058(7) 0.0180(7) -0.0007(8)
C007 0.0648(16) 0.0416(14) 0.0598(15) 0.000 0.0318(13) 0.000
C008 0.0495(10) 0.0675(12) 0.0590(11) -0.0031(10) 0.0182(8) 0.0020(9)
C009 0.0755(13) 0.0600(12) 0.0461(10) 0.0050(9) 0.0235(9) 0.0002(10)
C00A 0.0587(12) 0.0687(13) 0.0750(14) -0.0112(11) 0.0347(11) -0.0129(10)
C00B 0.0855(15) 0.0610(12) 0.0687(13) -0.0028(10) 0.0469(12) -0.0124(11)

loop_
_atom_type_symbol
_atom_type_description
_atom_type_scat_dispersion_real
_atom_type_scat_dispersion_imag
_atom_type_scat_source
C C 0.0033 0.0016 'International Tables Vol C Tables 4.2.6.8 and 6.1.1.4'
H H 0.0000 0.0000 'International Tables Vol C Tables 4.2.6.8 and 6.1.1.4'
N N 0.0061 0.0033 'International Tables Vol C Tables 4.2.6.8 and 6.1.1.4'
O O 0.0106 0.0060 'International Tables Vol C Tables 4.2.6.8 and 6.1.1.4'
S S 0.1246 0.1234 'International Tables Vol C Tables 4.2.6.8 and 6.1.1.4'

loop_
_geom_angle_atom_site_label_1
_geom_angle_atom_site_label_2
_geom_angle_atom_site_label_3
_geom_angle
_geom_angle_site_symmetry_1
_geom_angle_site_symmetry_3
_geom_angle_publ_flag
C005 S001 C007 98.44(6) . . ?
C005 O002 C006 103.12(12) . . ?
C005 N003 C004 103.71(13) . . ?
C006 C004 N003 108.89(14) . . ?
C006 C004 C008 120.01(16) . . ?
C008 C004 N003 131.10(15) . . ?
O002 C005 S001 114.25(11) . . ?
N003 C005 S001 129.18(13) . . ?
N003 C005 O002 116.56(14) . . ?
C004 C006 O002 107.71(13) . . ?
C009 C006 O002 128.23(16) . . ?
C009 C006 C004 124.06(17) . . ?
S001 C007 S001 117.03(13) 2_556 . ?
S001 C007 H00A 108.0 2_556 . ?
S001 C007 H00A 108.0 . . ?
S001 C007 H00B 108.0 2_556 . ?
S001 C007 H00B 108.0 . . ?
H00A C007 H00B 107.3 . . ?
C004 C008 H008 121.7 . . ?
C00A C008 C004 116.65(18) . . ?
C00A C008 H008 121.7 . . ?
C006 C009 H009 122.4 . . ?
C006 C009 C00B 115.26(18) . . ?
C00B C009 H009 122.4 . . ?
C008 C00A H00C 118.9 . . ?
C00B C00A C008 122.12(18) . . ?
C00B C00A H00C 118.9 . . ?
C009 C00B C00A 121.90(17) . . ?
C009 C00B H00D 119.0 . . ?
C00A C00B H00D 119.0 . . ?

loop_
_geom_bond_atom_site_label_1
_geom_bond_atom_site_label_2
_geom_bond_distance
_geom_bond_site_symmetry_2
_geom_bond_publ_flag
S001 C005 1.7357(16) . ?
S001 C007 1.7982(13) . ?
O002 C005 1.3700(18) . ?
O002 C006 1.3895(19) . ?
N003 C004 1.409(2) . ?
N003 C005 1.2858(19) . ?
C004 C006 1.381(2) . ?
C004 C008 1.384(2) . ?
C006 C009 1.376(2) . ?
C007 H00A 0.9700 . ?
C007 H00B 0.9700 . ?
C008 H008 0.9300 . ?
C008 C00A 1.382(3) . ?
C009 H009 0.9300 . ?
C009 C00B 1.376(3) . ?
C00A H00C 0.9300 . ?
C00A C00B 1.382(3) . ?
C00B H00D 0.9300 . ?

loop_
_geom_torsion_atom_site_label_1
_geom_torsion_atom_site_label_2
_geom_torsion_atom_site_label_3
_geom_torsion_atom_site_label_4
_geom_torsion
_geom_torsion_site_symmetry_1
_geom_torsion_site_symmetry_2
_geom_torsion_site_symmetry_3
_geom_torsion_site_symmetry_4
_geom_torsion_publ_flag
O002 C006 C009 C00B 179.85(16) . . . . ?
N003 C004 C006 O002 0.29(17) . . . . ?
N003 C004 C006 C009 -179.93(15) . . . . ?
N003 C004 C008 C00A 179.67(17) . . . . ?
C004 N003 C005 S001 -179.16(13) . . . . ?
C004 N003 C005 O002 -0.42(18) . . . . ?
C004 C006 C009 C00B 0.1(3) . . . . ?
C004 C008 C00A C00B 0.4(3) . . . . ?
C005 S001 C007 S001 75.80(6) . . . 2_556 ?
C005 O002 C006 C004 -0.49(16) . . . . ?
C005 O002 C006 C009 179.74(17) . . . . ?
C005 N003 C004 C006 0.06(17) . . . . ?
C005 N003 C004 C008 -179.85(18) . . . . ?
C006 O002 C005 S001 179.52(10) . . . . ?
C006 O002 C005 N003 0.59(18) . . . . ?
C006 C004 C008 C00A -0.2(2) . . . . ?
C006 C009 C00B C00A 0.0(3) . . . . ?
C007 S001 C005 O002 179.73(12) . . . . ?
C007 S001 C005 N003 -1.50(17) . . . . ?
C008 C004 C006 O002 -179.79(15) . . . . ?
C008 C004 C006 C009 0.0(3) . . . . ?
C008 C00A C00B C009 -0.3(3) . . . . ?
